data_7153890
loop_
_publ_author_name
'Ouyang, Banlai'
'Yu, Tingting'
'Luo, Renshi'
'Lu, Gui'

_publ_section_title
;
 The asymmetric Cu(ii)-indolinylmethanol complex catalyzed Diels-Alder
 reaction of 2-vinylindoles with \b,\g-unsaturated \a-ketoesters: an
 efficient route to functionalized tetrahydrocarbazoles.
;
_journal_issue 24
_journal_name_full 'Organic &amp; biomolecular chemistry'
_journal_page_first 4172
_journal_page_last 4176
_journal_paper_doi 10.1039/c4ob00196f
_journal_volume 12
_journal_year 2014
_chemical_absolute_configuration ad
_chemical_formula_moiety 'C28 H25 N O3'
_chemical_formula_sum 'C28 H25 N O3'
_chemical_formula_weight 423.49
_chemical_name_systematic
; 
 ? 
;
_space_group_IT_number 4
_symmetry_cell_setting monoclinic
_symmetry_space_group_name_Hall 'P 2yb'
_symmetry_space_group_name_H-M 'P 1 21 1'
_atom_sites_solution_hydrogens geom
_atom_sites_solution_primary direct
_atom_sites_solution_secondary difmap
_audit_creation_method SHELXL-97
_cell_angle_alpha 90.00
_cell_angle_beta 100.4821(14)
_cell_angle_gamma 90.00
_cell_formula_units_Z 2
_cell_length_a 8.98880(14)
_cell_length_b 6.81739(8)
_cell_length_c 18.2750(2)
_cell_measurement_reflns_used 10172
_cell_measurement_temperature 150(2)
_cell_measurement_theta_max 66.9550
_cell_measurement_theta_min 4.9050
_cell_volume 1101.21(3)
_computing_cell_refinement
; 
CrysAlisPro, Agilent Technologies,
Version 1.171.36.28 (release 01-02-2013 CrysAlis171 .NET)
;
_computing_data_collection
; 
CrysAlisPro, Agilent Technologies,
Version 1.171.36.28 (release 01-02-2013 CrysAlis171 .NET)
;
_computing_data_reduction
; 
CrysAlisPro, Agilent Technologies,
Version 1.171.36.28 (release 01-02-2013 CrysAlis171 .NET)
;
_computing_molecular_graphics SHELXTL
_computing_publication_material SHELXTL
_computing_structure_refinement SHELXTL
_computing_structure_solution 'SHELXTL (Bruker, 2005)'
_diffrn_ambient_temperature 150(2)
_diffrn_detector_area_resol_mean 10.5058
_diffrn_measured_fraction_theta_full 0.994
_diffrn_measured_fraction_theta_max 0.994
_diffrn_measurement_device_type 'Xcalibur, Atlas, Gemini ultra'
_diffrn_measurement_method '\w scans'
_diffrn_radiation_monochromator graphite
_diffrn_radiation_source 'fine-focus sealed tube'
_diffrn_radiation_type CuK\a
_diffrn_radiation_wavelength 1.54184
_diffrn_reflns_av_R_equivalents 0.0223
_diffrn_reflns_av_sigmaI/netI 0.0169
_diffrn_reflns_limit_h_max 9
_diffrn_reflns_limit_h_min -10
_diffrn_reflns_limit_k_max 8
_diffrn_reflns_limit_k_min -8
_diffrn_reflns_limit_l_max 21
_diffrn_reflns_limit_l_min -21
_diffrn_reflns_number 15077
_diffrn_reflns_theta_full 66.95
_diffrn_reflns_theta_max 66.95
_diffrn_reflns_theta_min 4.92
_exptl_absorpt_coefficient_mu 0.657
_exptl_absorpt_correction_T_max 0.9432
_exptl_absorpt_correction_T_min 0.7790
_exptl_absorpt_correction_type multi-scan
_exptl_absorpt_process_details
; 
CrysAlisPro, Agilent Technologies,
Version 1.171.36.28 (release 01-02-2013 CrysAlis171 .NET)  
;
_exptl_crystal_colour yellow
_exptl_crystal_density_diffrn 1.277
_exptl_crystal_density_method 'not measured'
_exptl_crystal_description block
_exptl_crystal_F_000 448
_exptl_crystal_size_max 0.40
_exptl_crystal_size_mid 0.39
_exptl_crystal_size_min 0.09
_refine_diff_density_max 0.135
_refine_diff_density_min -0.135
_refine_diff_density_rms 0.030
_refine_ls_abs_structure_details 'Flack H D (1983), Acta Cryst. A39, 876-881'
_refine_ls_abs_structure_Flack 0.01(15)
_refine_ls_extinction_method none
_refine_ls_goodness_of_fit_ref 1.046
_refine_ls_hydrogen_treatment constr
_refine_ls_matrix_type full
_refine_ls_number_parameters 291
_refine_ls_number_reflns 3864
_refine_ls_number_restraints 1
_refine_ls_restrained_S_all 1.046
_refine_ls_R_factor_all 0.0292
_refine_ls_R_factor_gt 0.0273
_refine_ls_shift/su_max 0.001
_refine_ls_shift/su_mean 0.000
_refine_ls_structure_factor_coef Fsqd
_refine_ls_weighting_details 'calc w=1/[\s^2^(Fo^2^)+(0.0440P)^2^+0.1065P] where P=(Fo^2^+2Fc^2^)/3'
_refine_ls_weighting_scheme calc
_refine_ls_wR_factor_gt 0.0685
_refine_ls_wR_factor_ref 0.0703
_reflns_number_gt 3708
_reflns_number_total 3864
_reflns_threshold_expression >2sigma(I)
_cod_data_source_file c4ob00196f2.cif
_cod_data_source_block 12188a
_cod_database_code 7153890

loop_
_symmetry_equiv_pos_as_xyz
'x, y, z'
'-x, y+1/2, -z'

loop_
_atom_site_label
_atom_site_type_symbol
_atom_site_fract_x
_atom_site_fract_y
_atom_site_fract_z
_atom_site_U_iso_or_equiv
_atom_site_adp_type
_atom_site_occupancy
_atom_site_symmetry_multiplicity
_atom_site_calc_flag
_atom_site_refinement_flags
C1 C 0.63730(16) 0.5461(2) 1.03037(8) 0.0331(3) Uani 1 1 d .
H1 H 0.5451 0.5434 1.0488 0.040 Uiso 1 1 calc R
C2 C 0.77530(16) 0.5464(2) 1.08042(7) 0.0328(3) Uani 1 1 d .
H2 H 0.7746 0.5460 1.1323 0.039 Uiso 1 1 calc R
C3 C 0.91205(16) 0.5474(2) 1.05643(7) 0.0291(3) Uani 1 1 d .
H3 H 1.0051 0.5477 1.0908 0.035 Uiso 1 1 calc R
C4 C 0.90883(14) 0.54808(19) 0.97961(7) 0.0249(3) Uani 1 1 d .
C5 C 0.77092(14) 0.55053(19) 0.92794(7) 0.0240(3) Uani 1 1 d .
C6 C 0.63376(15) 0.5497(2) 0.95435(7) 0.0278(3) Uani 1 1 d .
H6 H 0.5400 0.5516 0.9206 0.033 Uiso 1 1 calc R
C7 C 0.96462(14) 0.56366(18) 0.86537(7) 0.0237(3) Uani 1 1 d .
C8 C 0.81055(14) 0.56001(19) 0.85532(7) 0.0231(3) Uani 1 1 d .
C9 C 0.70590(14) 0.58611(18) 0.78183(6) 0.0234(3) Uani 1 1 d .
H9 H 0.6313 0.4759 0.7765 0.028 Uiso 1 1 calc R
C10 C 0.79689(14) 0.5668(2) 0.71667(7) 0.0244(3) Uani 1 1 d .
H10 H 0.7380 0.6361 0.6725 0.029 Uiso 1 1 calc R
C11 C 0.95461(15) 0.66510(19) 0.73514(7) 0.0254(3) Uani 1 1 d .
H11 H 0.9353 0.8051 0.7468 0.030 Uiso 1 1 calc R
C12 C 1.05662(14) 0.5820(2) 0.80552(7) 0.0266(3) Uani 1 1 d .
H12A H 1.0965 0.4520 0.7946 0.032 Uiso 1 1 calc R
H12B H 1.1434 0.6710 0.8218 0.032 Uiso 1 1 calc R
C13 C 1.18584(14) 0.5506(2) 0.97384(7) 0.0288(3) Uani 1 1 d .
H13A H 1.2073 0.6560 1.0107 0.043 Uiso 1 1 calc R
H13B H 1.2469 0.5697 0.9351 0.043 Uiso 1 1 calc R
H13C H 1.2109 0.4239 0.9983 0.043 Uiso 1 1 calc R
C14 C 0.80142(15) 0.3512(2) 0.69706(7) 0.0257(3) Uani 1 1 d .
C15 C 0.66442(15) 0.2789(2) 0.63880(7) 0.0271(3) Uani 1 1 d .
C16 C 0.5490(2) 0.0064(2) 0.57303(8) 0.0425(4) Uani 1 1 d .
H16A H 0.4515 0.0411 0.5863 0.064 Uiso 1 1 calc R
H16B H 0.5588 -0.1367 0.5720 0.064 Uiso 1 1 calc R
H16C H 0.5545 0.0600 0.5238 0.064 Uiso 1 1 calc R
C17 C 1.03188(15) 0.6707(2) 0.66742(7) 0.0274(3) Uani 1 1 d .
C18 C 1.01279(16) 0.8356(2) 0.62195(8) 0.0343(3) Uani 1 1 d .
H18 H 0.9498 0.9396 0.6327 0.041 Uiso 1 1 calc R
C19 C 1.08491(18) 0.8503(3) 0.56088(8) 0.0423(4) Uani 1 1 d .
H19 H 1.0713 0.9639 0.5303 0.051 Uiso 1 1 calc R
C20 C 1.17590(18) 0.7000(3) 0.54489(8) 0.0456(4) Uani 1 1 d .
H20 H 1.2260 0.7106 0.5036 0.055 Uiso 1 1 calc R
C21 C 1.19469(17) 0.5335(3) 0.58882(8) 0.0415(4) Uani 1 1 d .
H21 H 1.2566 0.4292 0.5772 0.050 Uiso 1 1 calc R
C22 C 1.12299(16) 0.5186(2) 0.64997(8) 0.0339(3) Uani 1 1 d .
H22 H 1.1362 0.4040 0.6800 0.041 Uiso 1 1 calc R
C23 C 0.61642(14) 0.77648(19) 0.77823(7) 0.0226(3) Uani 1 1 d .
C24 C 0.67200(16) 0.93877(19) 0.82024(7) 0.0273(3) Uani 1 1 d .
H24 H 0.7698 0.9330 0.8504 0.033 Uiso 1 1 calc R
C25 C 0.58769(17) 1.1089(2) 0.81900(7) 0.0301(3) Uani 1 1 d .
H25 H 0.6273 1.2180 0.8486 0.036 Uiso 1 1 calc R
C26 C 0.44554(16) 1.1204(2) 0.77464(8) 0.0340(3) Uani 1 1 d .
H26 H 0.3878 1.2375 0.7732 0.041 Uiso 1 1 calc R
C27 C 0.38853(17) 0.9598(2) 0.73249(9) 0.0380(4) Uani 1 1 d .
H27 H 0.2909 0.9663 0.7021 0.046 Uiso 1 1 calc R
C28 C 0.47335(16) 0.7891(2) 0.73437(8) 0.0314(3) Uani 1 1 d .
H28 H 0.4330 0.6795 0.7053 0.038 Uiso 1 1 calc R
N1 N 1.02606(12) 0.55405(16) 0.94036(6) 0.0245(2) Uani 1 1 d .
O1 O 0.89810(11) 0.23618(14) 0.72309(6) 0.0371(3) Uani 1 1 d .
O2 O 0.56914(12) 0.38739(17) 0.60667(6) 0.0433(3) Uani 1 1 d .
O3 O 0.67070(11) 0.08747(14) 0.62782(5) 0.0331(2) Uani 1 1 d .

loop_
_atom_site_aniso_label
_atom_site_aniso_U_11
_atom_site_aniso_U_22
_atom_site_aniso_U_33
_atom_site_aniso_U_23
_atom_site_aniso_U_13
_atom_site_aniso_U_12
C1 0.0351(8) 0.0337(7) 0.0332(7) 0.0025(6) 0.0132(6) 0.0047(6)
C2 0.0429(8) 0.0330(7) 0.0238(6) 0.0034(6) 0.0090(6) 0.0060(7)
C3 0.0342(7) 0.0284(7) 0.0235(6) 0.0018(6) 0.0021(5) 0.0048(6)
C4 0.0287(7) 0.0204(6) 0.0255(6) 0.0009(5) 0.0048(5) 0.0016(6)
C5 0.0266(6) 0.0208(6) 0.0241(6) 0.0002(5) 0.0036(5) 0.0012(6)
C6 0.0278(7) 0.0270(6) 0.0291(6) 0.0011(6) 0.0063(5) 0.0006(6)
C7 0.0254(6) 0.0221(6) 0.0230(6) -0.0008(5) 0.0028(5) -0.0013(5)
C8 0.0240(6) 0.0224(6) 0.0223(6) 0.0006(5) 0.0024(5) 0.0005(5)
C9 0.0224(6) 0.0254(7) 0.0219(6) -0.0015(5) 0.0023(5) -0.0034(5)
C10 0.0220(6) 0.0280(7) 0.0227(6) -0.0007(5) 0.0026(5) 0.0006(6)
C11 0.0248(7) 0.0280(7) 0.0239(6) -0.0023(5) 0.0055(5) -0.0019(5)
C12 0.0209(6) 0.0334(7) 0.0249(6) -0.0028(6) 0.0024(5) -0.0026(6)
C13 0.0246(7) 0.0312(7) 0.0286(6) 0.0009(6) -0.0006(5) 0.0002(6)
C14 0.0226(7) 0.0314(7) 0.0231(6) -0.0032(5) 0.0046(5) -0.0003(6)
C15 0.0248(7) 0.0338(7) 0.0230(6) -0.0041(6) 0.0053(5) -0.0019(6)
C16 0.0456(9) 0.0435(9) 0.0346(8) -0.0100(7) -0.0027(7) -0.0166(7)
C17 0.0203(6) 0.0370(7) 0.0246(6) -0.0035(5) 0.0028(5) -0.0040(6)
C18 0.0284(8) 0.0442(9) 0.0302(7) 0.0020(6) 0.0053(6) 0.0005(6)
C19 0.0356(8) 0.0619(11) 0.0298(8) 0.0091(7) 0.0070(6) -0.0029(8)
C20 0.0320(8) 0.0779(12) 0.0282(7) 0.0006(8) 0.0093(6) -0.0014(8)
C21 0.0297(8) 0.0617(10) 0.0332(7) -0.0105(7) 0.0064(6) 0.0059(7)
C22 0.0299(8) 0.0417(8) 0.0296(7) -0.0048(6) 0.0039(6) 0.0022(6)
C23 0.0205(6) 0.0280(6) 0.0199(6) 0.0015(5) 0.0055(5) -0.0023(5)
C24 0.0277(7) 0.0278(7) 0.0248(7) 0.0020(5) 0.0003(5) -0.0021(6)
C25 0.0391(8) 0.0255(7) 0.0261(6) 0.0020(5) 0.0071(6) -0.0001(6)
C26 0.0323(8) 0.0333(7) 0.0386(8) 0.0064(6) 0.0127(6) 0.0082(6)
C27 0.0236(7) 0.0455(9) 0.0432(9) 0.0047(7) 0.0014(6) 0.0045(7)
C28 0.0235(7) 0.0351(7) 0.0338(7) -0.0044(6) 0.0000(6) -0.0039(6)
N1 0.0231(5) 0.0267(5) 0.0220(5) 0.0008(4) -0.0001(4) 0.0000(5)
O1 0.0298(6) 0.0315(6) 0.0459(6) -0.0054(4) -0.0044(5) 0.0039(4)
O2 0.0369(6) 0.0435(6) 0.0422(6) -0.0049(5) -0.0124(5) 0.0035(5)
O3 0.0329(5) 0.0329(5) 0.0312(5) -0.0078(4) 0.0000(4) -0.0052(4)

loop_
_atom_type_symbol
_atom_type_description
_atom_type_scat_dispersion_real
_atom_type_scat_dispersion_imag
_atom_type_scat_source
C C 0.0181 0.0091 'International Tables Vol C Tables 4.2.6.8 and 6.1.1.4'
H H 0.0000 0.0000 'International Tables Vol C Tables 4.2.6.8 and 6.1.1.4'
O O 0.0492 0.0322 'International Tables Vol C Tables 4.2.6.8 and 6.1.1.4'
N N 0.0311 0.0180 'International Tables Vol C Tables 4.2.6.8 and 6.1.1.4'

loop_
_geom_angle_atom_site_label_1
_geom_angle_atom_site_label_2
_geom_angle_atom_site_label_3
_geom_angle
C6 C1 C2 120.75(13)
C6 C1 H1 119.6
C2 C1 H1 119.6
C3 C2 C1 121.83(12)
C3 C2 H2 119.1
C1 C2 H2 119.1
C2 C3 C4 117.55(12)
C2 C3 H3 121.2
C4 C3 H3 121.2
N1 C4 C3 130.08(12)
N1 C4 C5 108.19(10)
C3 C4 C5 121.69(12)
C6 C5 C4 119.23(11)
C6 C5 C8 134.33(12)
C4 C5 C8 106.41(11)
C1 C6 C5 118.95(12)
C1 C6 H6 120.5
C5 C6 H6 120.5
C8 C7 N1 110.20(11)
C8 C7 C12 125.99(11)
N1 C7 C12 123.77(11)
C7 C8 C5 107.02(11)
C7 C8 C9 124.97(11)
C5 C8 C9 127.62(11)
C8 C9 C23 112.30(10)
C8 C9 C10 109.90(10)
C23 C9 C10 112.54(10)
C8 C9 H9 107.3
C23 C9 H9 107.3
C10 C9 H9 107.3
C14 C10 C11 114.10(11)
C14 C10 C9 107.53(10)
C11 C10 C9 112.42(10)
C14 C10 H10 107.5
C11 C10 H10 107.5
C9 C10 H10 107.5
C17 C11 C12 113.31(11)
C17 C11 C10 111.59(10)
C12 C11 C10 113.82(11)
C17 C11 H11 105.8
C12 C11 H11 105.8
C10 C11 H11 105.8
C7 C12 C11 108.48(10)
C7 C12 H12A 110.0
C11 C12 H12A 110.0
C7 C12 H12B 110.0
C11 C12 H12B 110.0
H12A C12 H12B 108.4
N1 C13 H13A 109.5
N1 C13 H13B 109.5
H13A C13 H13B 109.5
N1 C13 H13C 109.5
H13A C13 H13C 109.5
H13B C13 H13C 109.5
O1 C14 C10 125.99(12)
O1 C14 C15 119.32(12)
C10 C14 C15 114.68(11)
O2 C15 O3 125.41(13)
O2 C15 C14 123.05(13)
O3 C15 C14 111.49(12)
O3 C16 H16A 109.5
O3 C16 H16B 109.5
H16A C16 H16B 109.5
O3 C16 H16C 109.5
H16A C16 H16C 109.5
H16B C16 H16C 109.5
C18 C17 C22 118.60(13)
C18 C17 C11 118.71(12)
C22 C17 C11 122.68(12)
C17 C18 C19 120.82(14)
C17 C18 H18 119.6
C19 C18 H18 119.6
C20 C19 C18 119.89(15)
C20 C19 H19 120.1
C18 C19 H19 120.1
C19 C20 C21 120.19(14)
C19 C20 H20 119.9
C21 C20 H20 119.9
C20 C21 C22 120.04(16)
C20 C21 H21 120.0
C22 C21 H21 120.0
C21 C22 C17 120.45(15)
C21 C22 H22 119.8
C17 C22 H22 119.8
C24 C23 C28 118.20(12)
C24 C23 C9 121.47(11)
C28 C23 C9 120.29(11)
C25 C24 C23 121.24(12)
C25 C24 H24 119.4
C23 C24 H24 119.4
C24 C25 C26 120.09(13)
C24 C25 H25 120.0
C26 C25 H25 120.0
C27 C26 C25 119.34(13)
C27 C26 H26 120.3
C25 C26 H26 120.3
C26 C27 C28 120.26(13)
C26 C27 H27 119.9
C28 C27 H27 119.9
C27 C28 C23 120.86(13)
C27 C28 H28 119.6
C23 C28 H28 119.6
C4 N1 C7 108.16(10)
C4 N1 C13 124.74(10)
C7 N1 C13 127.10(11)
C15 O3 C16 115.64(12)

loop_
_geom_bond_atom_site_label_1
_geom_bond_atom_site_label_2
_geom_bond_distance
C1 C6 1.3841(18)
C1 C2 1.401(2)
C1 H1 0.9500
C2 C3 1.3782(19)
C2 H2 0.9500
C3 C4 1.3989(17)
C3 H3 0.9500
C4 N1 1.3790(16)
C4 C5 1.4152(17)
C5 C6 1.4033(18)
C5 C8 1.4369(17)
C6 H6 0.9500
C7 C8 1.3637(18)
C7 N1 1.3827(15)
C7 C12 1.4916(17)
C8 C9 1.5034(16)
C9 C23 1.5220(18)
C9 C10 1.5681(17)
C9 H9 1.0000
C10 C14 1.5153(19)
C10 C11 1.5488(18)
C10 H10 1.0000
C11 C17 1.5257(18)
C11 C12 1.5450(18)
C11 H11 1.0000
C12 H12A 0.9900
C12 H12B 0.9900
C13 N1 1.4553(16)
C13 H13A 0.9800
C13 H13B 0.9800
C13 H13C 0.9800
C14 O1 1.2024(17)
C14 C15 1.5543(18)
C15 O2 1.2010(18)
C15 O3 1.3233(17)
C16 O3 1.4511(17)
C16 H16A 0.9800
C16 H16B 0.9800
C16 H16C 0.9800
C17 C18 1.390(2)
C17 C22 1.394(2)
C18 C19 1.393(2)
C18 H18 0.9500
C19 C20 1.375(3)
C19 H19 0.9500
C20 C21 1.383(3)
C20 H20 0.9500
C21 C22 1.392(2)
C21 H21 0.9500
C22 H22 0.9500
C23 C24 1.3869(19)
C23 C28 1.3888(19)
C24 C25 1.3833(19)
C24 H24 0.9500
C25 C26 1.385(2)
C25 H25 0.9500
C26 C27 1.382(2)
C26 H26 0.9500
C27 C28 1.388(2)
C27 H27 0.9500
C28 H28 0.9500

loop_
_geom_torsion_atom_site_label_1
_geom_torsion_atom_site_label_2
_geom_torsion_atom_site_label_3
_geom_torsion_atom_site_label_4
_geom_torsion
C6 C1 C2 C3 -1.0(2)
C1 C2 C3 C4 0.0(2)
C2 C3 C4 N1 178.17(13)
C2 C3 C4 C5 0.9(2)
N1 C4 C5 C6 -178.63(12)
C3 C4 C5 C6 -0.84(19)
N1 C4 C5 C8 -0.49(14)
C3 C4 C5 C8 177.31(12)
C2 C1 C6 C5 1.0(2)
C4 C5 C6 C1 -0.14(19)
C8 C5 C6 C1 -177.65(14)
N1 C7 C8 C5 0.90(15)
C12 C7 C8 C5 -177.19(12)
N1 C7 C8 C9 174.23(11)
C12 C7 C8 C9 -3.9(2)
C6 C5 C8 C7 177.49(14)
C4 C5 C8 C7 -0.25(14)
C6 C5 C8 C9 4.4(2)
C4 C5 C8 C9 -173.35(12)
C7 C8 C9 C23 -112.37(14)
C5 C8 C9 C23 59.57(17)
C7 C8 C9 C10 13.72(17)
C5 C8 C9 C10 -174.34(12)
C8 C9 C10 C14 87.09(12)
C23 C9 C10 C14 -146.96(10)
C8 C9 C10 C11 -39.32(14)
C23 C9 C10 C11 86.64(13)
C14 C10 C11 C17 65.40(14)
C9 C10 C11 C17 -171.82(10)
C14 C10 C11 C12 -64.38(14)
C9 C10 C11 C12 58.40(14)
C8 C7 C12 C11 18.88(18)
N1 C7 C12 C11 -158.97(12)
C17 C11 C12 C7 -174.04(10)
C10 C11 C12 C7 -45.12(14)
C11 C10 C14 O1 34.18(18)
C9 C10 C14 O1 -91.23(16)
C11 C10 C14 C15 -147.01(11)
C9 C10 C14 C15 87.58(12)
O1 C14 C15 O2 -174.71(14)
C10 C14 C15 O2 6.40(19)
O1 C14 C15 O3 2.88(17)
C10 C14 C15 O3 -176.01(11)
C12 C11 C17 C18 -137.54(13)
C10 C11 C17 C18 92.41(14)
C12 C11 C17 C22 41.36(17)
C10 C11 C17 C22 -88.70(15)
C22 C17 C18 C19 -1.0(2)
C11 C17 C18 C19 177.95(13)
C17 C18 C19 C20 0.2(2)
C18 C19 C20 C21 0.7(2)
C19 C20 C21 C22 -0.8(2)
C20 C21 C22 C17 0.0(2)
C18 C17 C22 C21 0.9(2)
C11 C17 C22 C21 -178.03(13)
C8 C9 C23 C24 27.20(16)
C10 C9 C23 C24 -97.45(13)
C8 C9 C23 C28 -150.40(12)
C10 C9 C23 C28 84.95(14)
C28 C23 C24 C25 0.22(19)
C9 C23 C24 C25 -177.43(12)
C23 C24 C25 C26 -0.7(2)
C24 C25 C26 C27 0.7(2)
C25 C26 C27 C28 -0.3(2)
C26 C27 C28 C23 -0.1(2)
C24 C23 C28 C27 0.2(2)
C9 C23 C28 C27 177.87(13)
C3 C4 N1 C7 -176.51(14)
C5 C4 N1 C7 1.04(14)
C3 C4 N1 C13 3.5(2)
C5 C4 N1 C13 -178.98(12)
C8 C7 N1 C4 -1.23(15)
C12 C7 N1 C4 176.91(12)
C8 C7 N1 C13 178.79(12)
C12 C7 N1 C13 -3.1(2)
O2 C15 O3 C16 -1.2(2)
C14 C15 O3 C16 -178.75(11)
